data_4346642
loop_
_publ_author_name
'Mandal, Abhishek'
'Grupp, Anita'
'Schwederski, Brigitte'
'Kaim, Wolfgang'
'Lahiri, Goutam Kumar'

_publ_section_title
;
 Noninnocently Behaving Bridging Anions of the Widely Distributed
 Antioxidant Ellagic Acid in Diruthenium Complexes.
;
_journal_issue 20
_journal_name_full 'Inorganic chemistry'
_journal_page_first 10049
_journal_page_last 10057
_journal_paper_doi 10.1021/acs.inorgchem.5b01868
_journal_volume 54
_journal_year 2015
_chemical_formula_sum 'C66 H102 N2 O16 Ru2'
_chemical_formula_weight 1381.64
_space_group_IT_number 2
_space_group_name_Hall '-P 1'
_space_group_name_H-M_alt 'P -1'
_symmetry_cell_setting triclinic
_symmetry_space_group_name_H-M 'P -1'
_atom_sites_solution_hydrogens geom
_atom_sites_solution_primary direct
_atom_sites_solution_secondary difmap
_audit_creation_method SHELXL-97
_cell_angle_alpha 111.103(6)
_cell_angle_beta 94.397(4)
_cell_angle_gamma 90.941(4)
_cell_formula_units_Z 2
_cell_length_a 13.076(4)
_cell_length_b 16.683(6)
_cell_length_c 16.769(6)
_cell_measurement_reflns_used 8033
_cell_measurement_temperature 100(2)
_cell_measurement_theta_max 29.10
_cell_measurement_theta_min 3.00
_cell_volume 3399(2)
_computing_structure_refinement 'SHELXL-97 (Sheldrick, 2008)'
_computing_structure_solution 'SHELXS-97 (Sheldrick, 2008)'
_diffrn_ambient_temperature 100(2)
_diffrn_detector_area_resol_mean 7.111
_diffrn_measured_fraction_theta_full 0.997
_diffrn_measured_fraction_theta_max 0.997
_diffrn_measurement_device_type 'Rigaku Saturn724'
_diffrn_measurement_method \w
_diffrn_radiation_monochromator graphite
_diffrn_radiation_source 'fine-focus sealed tube'
_diffrn_radiation_type MoK\a
_diffrn_radiation_wavelength 0.71070
_diffrn_reflns_av_R_equivalents 0.0582
_diffrn_reflns_av_sigmaI/netI 0.0439
_diffrn_reflns_limit_h_max 15
_diffrn_reflns_limit_h_min -15
_diffrn_reflns_limit_k_max 19
_diffrn_reflns_limit_k_min -19
_diffrn_reflns_limit_l_max 19
_diffrn_reflns_limit_l_min -19
_diffrn_reflns_number 52650
_diffrn_reflns_theta_full 25.00
_diffrn_reflns_theta_max 25.00
_diffrn_reflns_theta_min 3.01
_exptl_absorpt_coefficient_mu 0.510
_exptl_absorpt_correction_T_max 0.9701
_exptl_absorpt_correction_T_min 0.7775
_exptl_absorpt_correction_type numerical
_exptl_absorpt_process_details 'NUMABS (Rigaku, 1999)'
_exptl_crystal_colour Green
_exptl_crystal_density_diffrn 1.350
_exptl_crystal_density_method 'not measured'
_exptl_crystal_description prism
_exptl_crystal_F_000 1456
_exptl_crystal_size_max 0.52
_exptl_crystal_size_mid 0.22
_exptl_crystal_size_min 0.06
_refine_diff_density_max 2.472
_refine_diff_density_min -0.619
_refine_diff_density_rms 0.100
_refine_ls_extinction_method none
_refine_ls_goodness_of_fit_ref 1.110
_refine_ls_hydrogen_treatment mixed
_refine_ls_matrix_type full
_refine_ls_number_parameters 775
_refine_ls_number_reflns 11948
_refine_ls_number_restraints 0
_refine_ls_restrained_S_all 1.110
_refine_ls_R_factor_all 0.0600
_refine_ls_R_factor_gt 0.0545
_refine_ls_shift/su_max 0.001
_refine_ls_shift/su_mean 0.000
_refine_ls_structure_factor_coef Fsqd
_refine_ls_weighting_details 'calc w=1/[\s^2^(Fo^2^)+(0.0524P)^2^+6.8679P] where P=(Fo^2^+2Fc^2^)/3'
_refine_ls_weighting_scheme calc
_refine_ls_wR_factor_gt 0.1286
_refine_ls_wR_factor_ref 0.1328
_reflns_number_gt 10949
_reflns_number_total 11948
_reflns_threshold_expression >2sigma(I)
_cod_data_source_file ic5b01868_si_001.cif
_cod_data_source_block '[(nBu)4N]2[1]'
_cod_database_code 4346642

loop_
_symmetry_equiv_pos_as_xyz
'x, y, z'
'-x, -y, -z'

loop_
_atom_site_label
_atom_site_type_symbol
_atom_site_fract_x
_atom_site_fract_y
_atom_site_fract_z
_atom_site_U_iso_or_equiv
_atom_site_adp_type
_atom_site_occupancy
_atom_site_symmetry_multiplicity
_atom_site_calc_flag
_atom_site_refinement_flags
Ru1 Ru 0.35499(2) 0.357102(18) 0.622003(18) 0.02070(10) Uani 1 1 d .
Ru2 Ru 0.63011(2) 0.128961(19) 0.888803(18) 0.02199(10) Uani 1 1 d .
O1 O 0.20534(19) 0.34012(15) 0.57317(16) 0.0222(5) Uani 1 1 d .
O2 O 0.33523(19) 0.47832(15) 0.63184(16) 0.0227(6) Uani 1 1 d .
O3 O 0.5030(2) 0.38143(17) 0.67279(17) 0.0276(6) Uani 1 1 d .
O4 O 0.3937(2) 0.33522(16) 0.50268(16) 0.0243(6) Uani 1 1 d .
O5 O 0.3121(2) 0.38393(16) 0.74333(16) 0.0268(6) Uani 1 1 d .
O6 O 0.3721(2) 0.23050(16) 0.60774(17) 0.0261(6) Uani 1 1 d .
O7 O 0.01036(19) 0.34831(15) 0.49746(16) 0.0209(5) Uani 1 1 d .
O8 O -0.1409(2) 0.28469(17) 0.4395(2) 0.0355(7) Uani 1 1 d .
O9 O 0.78473(19) 0.14907(16) 0.92247(16) 0.0237(6) Uani 1 1 d .
O10 O 0.66314(19) 0.00628(16) 0.86201(16) 0.0241(6) Uani 1 1 d .
O11 O 0.4781(2) 0.10290(17) 0.85277(17) 0.0273(6) Uani 1 1 d .
O12 O 0.6192(2) 0.13935(16) 1.01098(16) 0.0261(6) Uani 1 1 d .
O13 O 0.6481(2) 0.11709(17) 0.76533(16) 0.0257(6) Uani 1 1 d .
O14 O 0.6004(2) 0.25516(16) 0.92069(17) 0.0261(6) Uani 1 1 d .
O15 O 0.98216(19) 0.14884(15) 0.99686(16) 0.0233(6) Uani 1 1 d .
O16 O 1.1279(2) 0.22058(17) 1.05699(18) 0.0320(6) Uani 1 1 d .
N1 N 0.1910(2) 0.10892(19) 0.3645(2) 0.0252(7) Uani 1 1 d .
N2 N 0.8149(3) 0.3643(2) 1.1455(2) 0.0265(7) Uani 1 1 d .
C1 C 0.1757(3) 0.4115(2) 0.5626(2) 0.0196(7) Uani 1 1 d .
C2 C 0.2456(3) 0.4861(2) 0.5928(2) 0.0200(7) Uani 1 1 d .
C3 C 0.2171(3) 0.5629(2) 0.5841(2) 0.0192(7) Uani 1 1 d .
H3 H 0.2643 0.6113 0.6033 0.023 Uiso 1 1 calc R
C4 C 0.1201(3) 0.5692(2) 0.5474(2) 0.0189(7) Uani 1 1 d .
C5 C 0.0504(3) 0.4970(2) 0.5185(2) 0.0171(7) Uani 1 1 d .
C6 C 0.0789(3) 0.4201(2) 0.5259(2) 0.0167(7) Uani 1 1 d .
C7 C -0.0884(3) 0.3508(2) 0.4619(2) 0.0222(8) Uani 1 1 d .
C8 C 0.6789(3) 0.4148(3) 0.6824(3) 0.0464(12) Uani 1 1 d .
H8A H 0.6980 0.3666 0.6999 0.056 Uiso 1 1 calc R
H8B H 0.6763 0.4670 0.7334 0.056 Uiso 1 1 calc R
H8C H 0.7301 0.4240 0.6463 0.056 Uiso 1 1 calc R
C9 C 0.5756(3) 0.3947(2) 0.6326(3) 0.0324(9) Uani 1 1 d .
C10 C 0.5668(3) 0.3902(3) 0.5474(3) 0.0377(10) Uani 1 1 d .
H10 H 0.6258 0.4088 0.5278 0.045 Uiso 1 1 calc R
C11 C 0.4817(3) 0.3617(3) 0.4883(3) 0.0313(9) Uani 1 1 d .
C12 C 0.4878(4) 0.3587(3) 0.3978(3) 0.0418(11) Uani 1 1 d .
H12A H 0.4361 0.3952 0.3849 0.050 Uiso 1 1 calc R
H12B H 0.4749 0.2993 0.3575 0.050 Uiso 1 1 calc R
H12C H 0.5563 0.3796 0.3921 0.050 Uiso 1 1 calc R
C13 C 0.2583(4) 0.3640(3) 0.8661(3) 0.0404(11) Uani 1 1 d .
H13A H 0.2761 0.3259 0.8973 0.049 Uiso 1 1 calc R
H13B H 0.1836 0.3681 0.8608 0.049 Uiso 1 1 calc R
H13C H 0.2907 0.4214 0.8975 0.049 Uiso 1 1 calc R
C14 C 0.2962(3) 0.3282(3) 0.7777(3) 0.0301(9) Uani 1 1 d .
C15 C 0.3113(3) 0.2412(3) 0.7417(3) 0.0369(10) Uani 1 1 d .
H15 H 0.2940 0.2074 0.7742 0.044 Uiso 1 1 calc R
C16 C 0.3492(3) 0.1976(3) 0.6625(3) 0.0300(9) Uani 1 1 d .
C17 C 0.3672(4) 0.1028(3) 0.6388(3) 0.0371(10) Uani 1 1 d .
H17A H 0.3918 0.0800 0.5815 0.044 Uiso 1 1 calc R
H17B H 0.3028 0.0720 0.6390 0.044 Uiso 1 1 calc R
H17C H 0.4188 0.0949 0.6807 0.044 Uiso 1 1 calc R
C18 C 0.8193(3) 0.0791(2) 0.9329(2) 0.0206(8) Uani 1 1 d .
C19 C 0.7543(3) 0.0019(2) 0.9021(2) 0.0219(8) Uani 1 1 d .
C20 C 0.7875(3) -0.0731(2) 0.9119(2) 0.0219(8) Uani 1 1 d .
H20 H 0.7436 -0.1236 0.8915 0.026 Uiso 1 1 calc R
C21 C 0.8843(3) -0.0747(2) 0.9513(2) 0.0215(8) Uani 1 1 d .
C22 C 0.9505(3) 0.0001(2) 0.9800(2) 0.0202(7) Uani 1 1 d .
C23 C 0.9173(3) 0.0744(2) 0.9691(2) 0.0206(8) Uani 1 1 d .
C24 C 1.0800(3) 0.1522(2) 1.0358(2) 0.0239(8) Uani 1 1 d .
C25 C 0.5438(4) 0.1246(3) 1.1291(3) 0.0363(10) Uani 1 1 d .
H25A H 0.5424 0.1849 1.1674 0.044 Uiso 1 1 calc R
H25B H 0.6083 0.1007 1.1417 0.044 Uiso 1 1 calc R
H25C H 0.4858 0.0917 1.1380 0.044 Uiso 1 1 calc R
C26 C 0.5357(3) 0.1193(2) 1.0367(3) 0.0298(9) Uani 1 1 d .
C27 C 0.4421(3) 0.0976(3) 0.9889(3) 0.0336(9) Uani 1 1 d .
H27 H 0.3877 0.0832 1.0165 0.040 Uiso 1 1 calc R
C28 C 0.4162(3) 0.0940(2) 0.9046(3) 0.0296(9) Uani 1 1 d .
C29 C 0.3057(3) 0.0791(3) 0.8705(3) 0.0404(11) Uani 1 1 d .
H29A H 0.3006 0.0628 0.8080 0.048 Uiso 1 1 calc R
H29B H 0.2693 0.1320 0.8961 0.048 Uiso 1 1 calc R
H29C H 0.2748 0.0328 0.8850 0.048 Uiso 1 1 calc R
C30 C 0.6364(4) 0.1495(3) 0.6392(3) 0.0401(11) Uani 1 1 d .
H30A H 0.5952 0.0969 0.6057 0.048 Uiso 1 1 calc R
H30B H 0.7091 0.1400 0.6303 0.048 Uiso 1 1 calc R
H30C H 0.6145 0.1964 0.6205 0.048 Uiso 1 1 calc R
C31 C 0.6215(3) 0.1734(3) 0.7337(3) 0.0291(9) Uani 1 1 d .
C32 C 0.5843(3) 0.2534(3) 0.7781(3) 0.0322(9) Uani 1 1 d .
H32 H 0.5615 0.2862 0.7447 0.039 Uiso 1 1 calc R
C33 C 0.5770(3) 0.2904(3) 0.8656(3) 0.0296(9) Uani 1 1 d .
C34 C 0.5421(4) 0.3808(3) 0.9036(3) 0.0418(11) Uani 1 1 d .
H34A H 0.5970 0.4173 0.9440 0.050 Uiso 1 1 calc R
H34B H 0.4809 0.3809 0.9338 0.050 Uiso 1 1 calc R
H34C H 0.5258 0.4030 0.8576 0.050 Uiso 1 1 calc R
C35 C 0.2998(3) 0.1262(3) 0.4099(3) 0.0306(9) Uani 1 1 d .
H35A H 0.3050 0.1860 0.4518 0.037 Uiso 1 1 calc R
H35B H 0.3087 0.0878 0.4430 0.037 Uiso 1 1 calc R
C36 C 0.3879(3) 0.1146(3) 0.3546(3) 0.0328(9) Uani 1 1 d .
H36A H 0.3890 0.1606 0.3303 0.039 Uiso 1 1 calc R
H36B H 0.3781 0.0586 0.3063 0.039 Uiso 1 1 calc R
C37 C 0.4900(3) 0.1176(3) 0.4062(3) 0.0389(10) Uani 1 1 d .
H37A H 0.4963 0.1715 0.4573 0.047 Uiso 1 1 calc R
H37B H 0.4900 0.0689 0.4268 0.047 Uiso 1 1 calc R
C38 C 0.5810(4) 0.1132(3) 0.3566(3) 0.0486(12) Uani 1 1 d .
H38A H 0.5826 0.1621 0.3373 0.058 Uiso 1 1 calc R
H38B H 0.5762 0.0594 0.3066 0.058 Uiso 1 1 calc R
H38C H 0.6439 0.1153 0.3932 0.058 Uiso 1 1 calc R
C39 C 0.1149(3) 0.1413(2) 0.4319(3) 0.0296(9) Uani 1 1 d .
H39A H 0.1344 0.2020 0.4675 0.035 Uiso 1 1 calc R
H39B H 0.0460 0.1401 0.4024 0.035 Uiso 1 1 calc R
C40 C 0.1074(3) 0.0909(3) 0.4907(3) 0.0337(10) Uani 1 1 d .
H40A H 0.0821 0.0311 0.4564 0.040 Uiso 1 1 calc R
H40B H 0.1765 0.0887 0.5182 0.040 Uiso 1 1 calc R
C41 C 0.0356(4) 0.1313(3) 0.5594(3) 0.0463(12) Uani 1 1 d .
H41A H 0.0360 0.0984 0.5981 0.056 Uiso 1 1 calc R
H41B H 0.0622 0.1906 0.5939 0.056 Uiso 1 1 calc R
C42 C -0.0737(4) 0.1348(4) 0.5252(4) 0.0605(16) Uani 1 1 d .
H42A H -0.1014 0.0763 0.4918 0.073 Uiso 1 1 calc R
H42B H -0.0754 0.1689 0.4883 0.073 Uiso 1 1 calc R
H42C H -0.1154 0.1613 0.5732 0.073 Uiso 1 1 calc R
C43 C 0.1751(3) 0.0125(2) 0.3147(3) 0.0307(9) Uani 1 1 d .
H43A H 0.2235 -0.0042 0.2695 0.037 Uiso 1 1 calc R
H43B H 0.1936 -0.0179 0.3543 0.037 Uiso 1 1 calc R
C44 C 0.0680(3) -0.0188(2) 0.2728(3) 0.0284(9) Uani 1 1 d .
H44A H 0.0528 0.0031 0.2258 0.034 Uiso 1 1 calc R
H44B H 0.0175 0.0043 0.3156 0.034 Uiso 1 1 calc R
C45 C 0.0572(3) -0.1173(3) 0.2368(3) 0.0356(10) Uani 1 1 d .
H45A H 0.1059 -0.1399 0.1924 0.043 Uiso 1 1 calc R
H45B H 0.0760 -0.1389 0.2835 0.043 Uiso 1 1 calc R
C46 C -0.0495(4) -0.1510(3) 0.1982(3) 0.0425(11) Uani 1 1 d .
H46A H -0.0680 -0.1311 0.1509 0.051 Uiso 1 1 calc R
H46B H -0.0980 -0.1298 0.2420 0.051 Uiso 1 1 calc R
H46C H -0.0520 -0.2140 0.1764 0.051 Uiso 1 1 calc R
C47 C 0.1778(3) 0.1551(3) 0.3024(3) 0.0307(9) Uani 1 1 d .
H47A H 0.1091 0.1385 0.2706 0.037 Uiso 1 1 calc R
H47B H 0.2294 0.1353 0.2602 0.037 Uiso 1 1 calc R
C48 C 0.1880(3) 0.2521(3) 0.3426(3) 0.0344(10) Uani 1 1 d .
H48A H 0.2526 0.2696 0.3806 0.041 Uiso 1 1 calc R
H48B H 0.1300 0.2737 0.3779 0.041 Uiso 1 1 calc R
C49 C 0.1886(4) 0.2910(3) 0.2739(3) 0.0484(13) Uani 1 1 d .
H49A H 0.2504 0.2733 0.2424 0.058 Uiso 1 1 calc R
H49B H 0.1276 0.2677 0.2324 0.058 Uiso 1 1 calc R
C50 C 0.1878(5) 0.3871(3) 0.3086(3) 0.0549(14) Uani 1 1 d .
H50A H 0.2486 0.4108 0.3489 0.066 Uiso 1 1 calc R
H50B H 0.1257 0.4052 0.3384 0.066 Uiso 1 1 calc R
H50C H 0.1885 0.4084 0.2612 0.066 Uiso 1 1 calc R
C51 C 0.9073(3) 0.4133(2) 1.2042(3) 0.0302(9) Uani 1 1 d .
H51A H 0.9038 0.4074 1.2606 0.036 Uiso 1 1 calc R
H51B H 0.9700 0.3854 1.1799 0.036 Uiso 1 1 calc R
C52 C 0.9189(3) 0.5078(2) 1.2188(3) 0.0315(9) Uani 1 1 d .
H52A H 0.8591 0.5375 1.2468 0.038 Uiso 1 1 calc R
H52B H 0.9202 0.5150 1.1628 0.038 Uiso 1 1 calc R
C53 C 1.0171(3) 0.5486(3) 1.2748(3) 0.0344(10) Uani 1 1 d .
H53A H 1.0206 0.5335 1.3269 0.041 Uiso 1 1 calc R
H53B H 1.0770 0.5246 1.2429 0.041 Uiso 1 1 calc R
C54 C 1.0233(4) 0.6455(3) 1.3013(3) 0.0423(11) Uani 1 1 d .
H54A H 1.0304 0.6608 1.2507 0.051 Uiso 1 1 calc R
H54B H 1.0829 0.6694 1.3430 0.051 Uiso 1 1 calc R
H54C H 0.9606 0.6691 1.3274 0.051 Uiso 1 1 calc R
C55 C 0.7176(3) 0.3984(3) 1.1883(3) 0.0308(9) Uani 1 1 d .
H55A H 0.7193 0.3886 1.2432 0.037 Uiso 1 1 calc R
H55B H 0.7184 0.4613 1.2021 0.037 Uiso 1 1 calc R
C56 C 0.6177(3) 0.3589(3) 1.1358(3) 0.0399(11) Uani 1 1 d .
H56A H 0.6122 0.3731 1.0832 0.048 Uiso 1 1 calc R
H56B H 0.6181 0.2956 1.1181 0.048 Uiso 1 1 calc R
C57 C 0.5258(4) 0.3907(3) 1.1850(3) 0.0475(12) Uani 1 1 d .
H57A H 0.5283 0.4543 1.2058 0.057 Uiso 1 1 calc R
H57B H 0.5300 0.3737 1.2359 0.057 Uiso 1 1 calc R
C58 C 0.4244(4) 0.3569(4) 1.1335(4) 0.0577(15) Uani 1 1 d .
H58A H 0.4209 0.2940 1.1131 0.069 Uiso 1 1 calc R
H58B H 0.4181 0.3756 1.0843 0.069 Uiso 1 1 calc R
H58C H 0.3683 0.3793 1.1698 0.069 Uiso 1 1 calc R
C59 C 0.8243(3) 0.2689(2) 1.1304(3) 0.0308(9) Uani 1 1 d .
H59A H 0.7688 0.2362 1.0867 0.037 Uiso 1 1 calc R
H59B H 0.8903 0.2509 1.1058 0.037 Uiso 1 1 calc R
C60 C 0.8195(4) 0.2426(3) 1.2077(3) 0.0375(10) Uani 1 1 d .
H60A H 0.7489 0.2484 1.2260 0.045 Uiso 1 1 calc R
H60B H 0.8665 0.2811 1.2559 0.045 Uiso 1 1 calc R
C61 C 0.8501(4) 0.1495(3) 1.1857(3) 0.0375(10) Uani 1 1 d .
H61A H 0.8061 0.1122 1.1347 0.045 Uiso 1 1 calc R
H61B H 0.9220 0.1451 1.1705 0.045 Uiso 1 1 calc R
C62 C 0.8409(4) 0.1170(3) 1.2575(3) 0.0463(12) Uani 1 1 d .
H62A H 0.7696 0.1200 1.2723 0.056 Uiso 1 1 calc R
H62B H 0.8859 0.1525 1.3077 0.056 Uiso 1 1 calc R
H62C H 0.8611 0.0571 1.2394 0.056 Uiso 1 1 calc R
C63 C 0.8099(3) 0.3746(3) 1.0588(2) 0.0297(9) Uani 1 1 d .
H63A H 0.7922 0.4344 1.0671 0.036 Uiso 1 1 calc R
H63B H 0.7535 0.3360 1.0210 0.036 Uiso 1 1 calc R
C64 C 0.9078(4) 0.3557(3) 1.0125(3) 0.0372(10) Uani 1 1 d .
H64A H 0.9295 0.2975 1.0066 0.045 Uiso 1 1 calc R
H64B H 0.9636 0.3979 1.0461 0.045 Uiso 1 1 calc R
C65 C 0.8868(5) 0.3616(4) 0.9230(4) 0.075(2) Uani 1 1 d .
H65A H 0.9508 0.3490 0.8937 0.090 Uiso 1 1 calc R
H65B H 0.8346 0.3158 0.8893 0.090 Uiso 1 1 calc R
C66 C 0.8515(5) 0.4435(5) 0.9206(4) 0.084(2) Uani 1 1 d .
H66A H 0.9040 0.4892 0.9507 0.101 Uiso 1 1 calc R
H66B H 0.7876 0.4569 0.9488 0.101 Uiso 1 1 calc R
H66C H 0.8391 0.4393 0.8609 0.101 Uiso 1 1 calc R

loop_
_atom_site_aniso_label
_atom_site_aniso_U_11
_atom_site_aniso_U_22
_atom_site_aniso_U_33
_atom_site_aniso_U_23
_atom_site_aniso_U_13
_atom_site_aniso_U_12
Ru1 0.02199(17) 0.01840(16) 0.02209(17) 0.00782(12) 0.00088(12) 0.00564(12)
Ru2 0.02332(18) 0.02225(17) 0.02037(17) 0.00732(13) 0.00261(12) 0.00638(12)
O1 0.0238(13) 0.0177(12) 0.0258(14) 0.0088(11) 0.0006(11) 0.0048(10)
O2 0.0201(13) 0.0200(13) 0.0259(14) 0.0065(11) -0.0010(11) 0.0035(10)
O3 0.0246(14) 0.0271(14) 0.0344(15) 0.0162(12) -0.0034(12) 0.0029(11)
O4 0.0277(14) 0.0221(13) 0.0246(14) 0.0096(11) 0.0059(11) 0.0027(11)
O5 0.0325(15) 0.0250(14) 0.0230(14) 0.0087(11) 0.0026(11) 0.0043(11)
O6 0.0283(14) 0.0224(13) 0.0283(15) 0.0101(11) 0.0011(11) 0.0057(11)
O7 0.0221(13) 0.0160(12) 0.0239(13) 0.0072(10) -0.0013(11) 0.0018(10)
O8 0.0334(16) 0.0207(14) 0.0523(19) 0.0171(13) -0.0139(14) -0.0053(12)
O9 0.0246(14) 0.0206(13) 0.0278(14) 0.0109(11) 0.0024(11) 0.0061(11)
O10 0.0224(14) 0.0235(13) 0.0239(14) 0.0064(11) -0.0022(11) 0.0037(11)
O11 0.0257(14) 0.0273(14) 0.0304(15) 0.0121(12) 0.0031(12) 0.0028(11)
O12 0.0285(15) 0.0264(14) 0.0227(14) 0.0079(11) 0.0035(11) 0.0014(11)
O13 0.0280(14) 0.0310(14) 0.0191(13) 0.0100(11) 0.0025(11) 0.0089(11)
O14 0.0246(14) 0.0246(14) 0.0289(15) 0.0094(11) 0.0017(11) 0.0062(11)
O15 0.0224(13) 0.0195(13) 0.0281(14) 0.0083(11) 0.0033(11) 0.0039(10)
O16 0.0338(16) 0.0221(14) 0.0398(17) 0.0127(12) -0.0058(13) -0.0022(12)
N1 0.0308(18) 0.0197(16) 0.0214(16) 0.0032(13) 0.0018(14) 0.0023(13)
N2 0.0324(19) 0.0246(17) 0.0211(17) 0.0054(13) 0.0076(14) 0.0041(14)
C1 0.0251(19) 0.0173(17) 0.0167(18) 0.0055(14) 0.0050(15) 0.0075(14)
C2 0.0236(19) 0.0190(18) 0.0164(17) 0.0045(14) 0.0043(15) 0.0043(14)
C3 0.0221(18) 0.0174(17) 0.0168(17) 0.0044(14) 0.0028(14) -0.0004(14)
C4 0.0219(18) 0.0175(17) 0.0176(18) 0.0061(14) 0.0050(14) 0.0017(14)
C5 0.0174(17) 0.0187(17) 0.0134(16) 0.0028(14) 0.0045(14) 0.0056(13)
C6 0.0179(17) 0.0136(16) 0.0163(17) 0.0023(13) 0.0032(14) 0.0014(13)
C7 0.0240(19) 0.0204(19) 0.0202(19) 0.0056(15) -0.0019(15) 0.0009(15)
C8 0.027(2) 0.053(3) 0.064(3) 0.030(3) -0.005(2) -0.006(2)
C9 0.034(2) 0.022(2) 0.041(2) 0.0125(18) -0.0005(19) -0.0006(17)
C10 0.028(2) 0.037(2) 0.049(3) 0.017(2) 0.007(2) -0.0058(18)
C11 0.034(2) 0.026(2) 0.035(2) 0.0104(18) 0.0083(19) 0.0006(17)
C12 0.043(3) 0.046(3) 0.037(3) 0.016(2) 0.010(2) -0.010(2)
C13 0.050(3) 0.044(3) 0.035(2) 0.022(2) 0.013(2) 0.010(2)
C14 0.030(2) 0.034(2) 0.033(2) 0.0190(18) 0.0037(18) 0.0022(17)
C15 0.044(3) 0.038(2) 0.038(2) 0.022(2) 0.011(2) 0.005(2)
C16 0.031(2) 0.028(2) 0.035(2) 0.0175(18) -0.0036(18) -0.0006(17)
C17 0.043(3) 0.030(2) 0.041(3) 0.0176(19) -0.002(2) 0.0044(19)
C18 0.0230(19) 0.0214(18) 0.0181(18) 0.0066(15) 0.0080(15) 0.0091(15)
C19 0.025(2) 0.0245(19) 0.0164(18) 0.0066(15) 0.0053(15) 0.0057(15)
C20 0.027(2) 0.0185(18) 0.0186(18) 0.0047(15) 0.0037(15) 0.0035(15)
C21 0.027(2) 0.0190(18) 0.0180(18) 0.0047(14) 0.0054(15) 0.0060(15)
C22 0.0247(19) 0.0209(18) 0.0148(17) 0.0050(14) 0.0075(14) 0.0072(15)
C23 0.0244(19) 0.0184(18) 0.0183(18) 0.0048(14) 0.0067(15) 0.0026(14)
C24 0.026(2) 0.024(2) 0.0207(19) 0.0064(15) 0.0015(16) 0.0029(16)
C25 0.043(3) 0.039(2) 0.028(2) 0.0133(19) 0.0084(19) -0.005(2)
C26 0.035(2) 0.025(2) 0.028(2) 0.0086(17) 0.0040(18) -0.0007(17)
C27 0.031(2) 0.038(2) 0.035(2) 0.0160(19) 0.0102(19) 0.0010(18)
C28 0.031(2) 0.024(2) 0.035(2) 0.0124(17) 0.0073(18) 0.0033(17)
C29 0.032(2) 0.047(3) 0.047(3) 0.024(2) 0.003(2) 0.000(2)
C30 0.043(3) 0.051(3) 0.033(2) 0.023(2) 0.005(2) 0.013(2)
C31 0.024(2) 0.038(2) 0.030(2) 0.0177(18) -0.0016(17) 0.0025(17)
C32 0.032(2) 0.036(2) 0.035(2) 0.0216(19) -0.0005(18) 0.0083(18)
C33 0.022(2) 0.030(2) 0.037(2) 0.0140(18) -0.0032(17) 0.0035(16)
C34 0.046(3) 0.030(2) 0.048(3) 0.015(2) -0.003(2) 0.010(2)
C35 0.036(2) 0.024(2) 0.029(2) 0.0066(17) -0.0011(18) 0.0029(17)
C36 0.036(2) 0.024(2) 0.034(2) 0.0065(18) 0.0017(19) -0.0007(17)
C37 0.039(3) 0.033(2) 0.042(3) 0.010(2) 0.005(2) 0.0063(19)
C38 0.040(3) 0.047(3) 0.061(3) 0.021(3) 0.007(2) 0.008(2)
C39 0.037(2) 0.024(2) 0.028(2) 0.0092(17) 0.0065(18) 0.0031(17)
C40 0.036(2) 0.035(2) 0.032(2) 0.0142(19) 0.0064(19) 0.0008(19)
C41 0.068(3) 0.032(2) 0.046(3) 0.017(2) 0.028(3) 0.007(2)
C42 0.063(4) 0.060(3) 0.086(4) 0.053(3) 0.037(3) 0.027(3)
C43 0.035(2) 0.023(2) 0.031(2) 0.0063(17) 0.0035(18) 0.0033(17)
C44 0.028(2) 0.029(2) 0.026(2) 0.0065(17) 0.0043(17) 0.0027(17)
C45 0.038(2) 0.029(2) 0.036(2) 0.0060(18) 0.0094(19) 0.0008(18)
C46 0.041(3) 0.044(3) 0.036(3) 0.007(2) 0.003(2) -0.006(2)
C47 0.035(2) 0.031(2) 0.026(2) 0.0104(17) 0.0040(18) 0.0056(18)
C48 0.040(2) 0.030(2) 0.034(2) 0.0101(18) 0.0063(19) 0.0096(18)
C49 0.074(4) 0.038(3) 0.038(3) 0.017(2) 0.012(2) 0.006(2)
C50 0.082(4) 0.037(3) 0.053(3) 0.023(2) 0.015(3) 0.016(3)
C51 0.031(2) 0.029(2) 0.028(2) 0.0067(17) 0.0056(17) 0.0048(17)
C52 0.034(2) 0.027(2) 0.032(2) 0.0074(17) 0.0062(18) 0.0033(17)
C53 0.033(2) 0.037(2) 0.033(2) 0.0122(19) 0.0097(19) 0.0035(18)
C54 0.048(3) 0.036(2) 0.038(3) 0.007(2) 0.009(2) -0.003(2)
C55 0.036(2) 0.026(2) 0.026(2) 0.0025(17) 0.0075(18) 0.0039(17)
C56 0.036(2) 0.039(2) 0.035(2) 0.0002(19) 0.008(2) -0.002(2)
C57 0.040(3) 0.052(3) 0.042(3) 0.005(2) 0.010(2) 0.002(2)
C58 0.039(3) 0.063(3) 0.054(3) 0.000(3) 0.008(2) -0.001(2)
C59 0.040(2) 0.022(2) 0.025(2) 0.0017(16) 0.0055(18) 0.0031(17)
C60 0.051(3) 0.028(2) 0.032(2) 0.0080(18) 0.011(2) 0.003(2)
C61 0.050(3) 0.027(2) 0.032(2) 0.0067(18) 0.007(2) 0.0006(19)
C62 0.056(3) 0.039(3) 0.044(3) 0.015(2) 0.005(2) 0.007(2)
C63 0.040(2) 0.027(2) 0.022(2) 0.0083(16) 0.0064(17) 0.0047(17)
C64 0.045(3) 0.035(2) 0.038(2) 0.017(2) 0.016(2) 0.009(2)
C65 0.105(5) 0.081(4) 0.065(4) 0.045(3) 0.059(4) 0.049(4)
C66 0.070(4) 0.127(6) 0.087(5) 0.073(5) 0.027(4) 0.024(4)

loop_
_atom_type_symbol
_atom_type_description
_atom_type_scat_dispersion_real
_atom_type_scat_dispersion_imag
_atom_type_scat_source
C C 0.0033 0.0016 'International Tables Vol C Tables 4.2.6.8 and 6.1.1.4'
H H 0.0000 0.0000 'International Tables Vol C Tables 4.2.6.8 and 6.1.1.4'
N N 0.0061 0.0033 'International Tables Vol C Tables 4.2.6.8 and 6.1.1.4'
O O 0.0106 0.0060 'International Tables Vol C Tables 4.2.6.8 and 6.1.1.4'
Ru Ru -1.2594 0.8363 'International Tables Vol C Tables 4.2.6.8 and 6.1.1.4'

loop_
_geom_angle_atom_site_label_1
_geom_angle_atom_site_label_2
_geom_angle_atom_site_label_3
_geom_angle
_geom_angle_site_symmetry_1
_geom_angle_site_symmetry_3
O2 Ru1 O4 86.92(10) . .
O2 Ru1 O3 93.60(10) . .
O4 Ru1 O3 92.76(11) . .
O2 Ru1 O1 83.17(10) . .
O4 Ru1 O1 87.73(10) . .
O3 Ru1 O1 176.70(10) . .
O2 Ru1 O5 90.77(10) . .
O4 Ru1 O5 177.49(10) . .
O3 Ru1 O5 88.35(11) . .
O1 Ru1 O5 91.03(11) . .
O2 Ru1 O6 177.94(10) . .
O4 Ru1 O6 91.77(10) . .
O3 Ru1 O6 88.05(10) . .
O1 Ru1 O6 95.20(10) . .
O5 Ru1 O6 90.52(10) . .
O10 Ru2 O12 88.25(10) . .
O10 Ru2 O11 94.61(10) . .
O12 Ru2 O11 95.10(11) . .
O10 Ru2 O14 177.60(10) . .
O12 Ru2 O14 89.97(11) . .
O11 Ru2 O14 87.15(10) . .
O10 Ru2 O13 90.49(10) . .
O12 Ru2 O13 177.37(10) . .
O11 Ru2 O13 87.31(11) . .
O14 Ru2 O13 91.22(10) . .
O10 Ru2 O9 82.68(10) . .
O12 Ru2 O9 85.43(10) . .
O11 Ru2 O9 177.23(10) . .
O14 Ru2 O9 95.58(10) . .
O13 Ru2 O9 92.12(10) . .
C1 O1 Ru1 109.1(2) . .
C2 O2 Ru1 111.4(2) . .
C9 O3 Ru1 123.3(3) . .
C11 O4 Ru1 122.0(3) . .
C14 O5 Ru1 125.3(3) . .
C16 O6 Ru1 124.7(3) . .
C7 O7 C6 122.1(3) . .
C18 O9 Ru2 107.8(2) . .
C19 O10 Ru2 109.8(2) . .
C28 O11 Ru2 121.1(3) . .
C26 O12 Ru2 122.3(3) . .
C31 O13 Ru2 123.7(2) . .
C33 O14 Ru2 123.8(2) . .
C24 O15 C23 122.5(3) . .
C47 N1 C43 108.7(3) . .
C47 N1 C39 109.1(3) . .
C43 N1 C39 111.8(3) . .
C47 N1 C35 110.7(3) . .
C43 N1 C35 108.1(3) . .
C39 N1 C35 108.5(3) . .
C51 N2 C63 111.9(3) . .
C51 N2 C55 108.8(3) . .
C63 N2 C55 108.7(3) . .
C51 N2 C59 108.1(3) . .
C63 N2 C59 108.1(3) . .
C55 N2 C59 111.4(3) . .
O1 C1 C6 123.9(3) . .
O1 C1 C2 118.7(3) . .
C6 C1 C2 117.3(3) . .
O2 C2 C3 122.7(3) . .
O2 C2 C1 116.6(3) . .
C3 C2 C1 120.7(3) . .
C4 C3 C2 120.4(3) . .
C4 C3 H3 119.8 . .
C2 C3 H3 119.8 . .
C3 C4 C5 119.6(3) . .
C3 C4 C7 121.3(3) . 2_566
C5 C4 C7 119.1(3) . 2_566
C6 C5 C4 120.2(3) . .
C6 C5 C5 119.7(4) . 2_566
C4 C5 C5 120.1(4) . 2_566
C5 C6 C1 121.8(3) . .
C5 C6 O7 120.6(3) . .
C1 C6 O7 117.6(3) . .
O8 C7 O7 116.2(3) . .
O8 C7 C4 125.3(3) . 2_566
O7 C7 C4 118.5(3) . 2_566
C9 C8 H8A 109.5 . .
C9 C8 H8B 109.5 . .
H8A C8 H8B 109.5 . .
C9 C8 H8C 109.5 . .
H8A C8 H8C 109.5 . .
H8B C8 H8C 109.5 . .
O3 C9 C10 125.6(4) . .
O3 C9 C8 115.2(4) . .
C10 C9 C8 119.1(4) . .
C11 C10 C9 127.3(4) . .
C11 C10 H10 116.4 . .
C9 C10 H10 116.4 . .
O4 C11 C10 125.8(4) . .
O4 C11 C12 114.4(4) . .
C10 C11 C12 119.7(4) . .
C11 C12 H12A 109.5 . .
C11 C12 H12B 109.5 . .
H12A C12 H12B 109.5 . .
C11 C12 H12C 109.5 . .
H12A C12 H12C 109.5 . .
H12B C12 H12C 109.5 . .
C14 C13 H13A 109.5 . .
C14 C13 H13B 109.5 . .
H13A C13 H13B 109.5 . .
C14 C13 H13C 109.5 . .
H13A C13 H13C 109.5 . .
H13B C13 H13C 109.5 . .
O5 C14 C15 126.0(4) . .
O5 C14 C13 114.9(4) . .
C15 C14 C13 119.1(4) . .
C14 C15 C16 127.0(4) . .
C14 C15 H15 116.5 . .
C16 C15 H15 116.5 . .
O6 C16 C15 126.1(4) . .
O6 C16 C17 116.0(4) . .
C15 C16 C17 117.9(4) . .
C16 C17 H17A 109.5 . .
C16 C17 H17B 109.5 . .
H17A C17 H17B 109.5 . .
C16 C17 H17C 109.5 . .
H17A C17 H17C 109.5 . .
H17B C17 H17C 109.5 . .
O9 C18 C23 123.8(3) . .
O9 C18 C19 118.8(3) . .
C23 C18 C19 117.4(3) . .
O10 C19 C20 123.0(3) . .
O10 C19 C18 116.3(3) . .
C20 C19 C18 120.7(3) . .
C21 C20 C19 120.4(3) . .
C21 C20 H20 119.8 . .
C19 C20 H20 119.8 . .
C20 C21 C22 119.6(3) . .
C20 C21 C24 121.4(3) . 2_757
C22 C21 C24 118.9(3) . 2_757
C23 C22 C22 119.9(4) . 2_757
C23 C22 C21 119.6(3) . .
C22 C22 C21 120.5(4) 2_757 .
C22 C23 C18 122.2(3) . .
C22 C23 O15 120.2(3) . .
C18 C23 O15 117.6(3) . .
O16 C24 O15 115.9(3) . .
O16 C24 C21 126.2(4) . 2_757
O15 C24 C21 117.9(3) . 2_757
C26 C25 H25A 109.5 . .
C26 C25 H25B 109.5 . .
H25A C25 H25B 109.5 . .
C26 C25 H25C 109.5 . .
H25A C25 H25C 109.5 . .
H25B C25 H25C 109.5 . .
O12 C26 C27 125.6(4) . .
O12 C26 C25 115.0(4) . .
C27 C26 C25 119.3(4) . .
C26 C27 C28 128.6(4) . .
C26 C27 H27 115.7 . .
C28 C27 H27 115.7 . .
O11 C28 C27 126.6(4) . .
O11 C28 C29 115.1(4) . .
C27 C28 C29 118.3(4) . .
C28 C29 H29A 109.5 . .
C28 C29 H29B 109.5 . .
H29A C29 H29B 109.5 . .
C28 C29 H29C 109.5 . .
H29A C29 H29C 109.5 . .
H29B C29 H29C 109.5 . .
C31 C30 H30A 109.5 . .
C31 C30 H30B 109.5 . .
H30A C30 H30B 109.5 . .
C31 C30 H30C 109.5 . .
H30A C30 H30C 109.5 . .
H30B C30 H30C 109.5 . .
O13 C31 C32 126.2(4) . .
O13 C31 C30 115.1(4) . .
C32 C31 C30 118.7(4) . .
C33 C32 C31 127.1(4) . .
C33 C32 H32 116.5 . .
C31 C32 H32 116.5 . .
O14 C33 C32 125.8(4) . .
O14 C33 C34 114.4(4) . .
C32 C33 C34 119.8(4) . .
C33 C34 H34A 109.5 . .
C33 C34 H34B 109.5 . .
H34A C34 H34B 109.5 . .
C33 C34 H34C 109.5 . .
H34A C34 H34C 109.5 . .
H34B C34 H34C 109.5 . .
C36 C35 N1 117.3(3) . .
C36 C35 H35A 108.0 . .
N1 C35 H35A 108.0 . .
C36 C35 H35B 108.0 . .
N1 C35 H35B 108.0 . .
H35A C35 H35B 107.2 . .
C35 C36 C37 111.0(4) . .
C35 C36 H36A 109.4 . .
C37 C36 H36A 109.4 . .
C35 C36 H36B 109.4 . .
C37 C36 H36B 109.4 . .
H36A C36 H36B 108.0 . .
C38 C37 C36 113.5(4) . .
C38 C37 H37A 108.9 . .
C36 C37 H37A 108.9 . .
C38 C37 H37B 108.9 . .
C36 C37 H37B 108.9 . .
H37A C37 H37B 107.7 . .
C37 C38 H38A 109.5 . .
C37 C38 H38B 109.5 . .
H38A C38 H38B 109.5 . .
C37 C38 H38C 109.5 . .
H38A C38 H38C 109.5 . .
H38B C38 H38C 109.5 . .
C40 C39 N1 115.1(3) . .
C40 C39 H39A 108.5 . .
N1 C39 H39A 108.5 . .
C40 C39 H39B 108.5 . .
N1 C39 H39B 108.5 . .
H39A C39 H39B 107.5 . .
C41 C40 C39 111.4(4) . .
C41 C40 H40A 109.4 . .
C39 C40 H40A 109.4 . .
C41 C40 H40B 109.4 . .
C39 C40 H40B 109.4 . .
H40A C40 H40B 108.0 . .
C42 C41 C40 114.3(4) . .
C42 C41 H41A 108.7 . .
C40 C41 H41A 108.7 . .
C42 C41 H41B 108.7 . .
C40 C41 H41B 108.7 . .
H41A C41 H41B 107.6 . .
C41 C42 H42A 109.5 . .
C41 C42 H42B 109.5 . .
H42A C42 H42B 109.5 . .
C41 C42 H42C 109.5 . .
H42A C42 H42C 109.5 . .
H42B C42 H42C 109.5 . .
C44 C43 N1 116.1(3) . .
C44 C43 H43A 108.3 . .
N1 C43 H43A 108.3 . .
C44 C43 H43B 108.3 . .
N1 C43 H43B 108.3 . .
H43A C43 H43B 107.4 . .
C43 C44 C45 111.2(3) . .
C43 C44 H44A 109.4 . .
C45 C44 H44A 109.4 . .
C43 C44 H44B 109.4 . .
C45 C44 H44B 109.4 . .
H44A C44 H44B 108.0 . .
C46 C45 C44 112.9(4) . .
C46 C45 H45A 109.0 . .
C44 C45 H45A 109.0 . .
C46 C45 H45B 109.0 . .
C44 C45 H45B 109.0 . .
H45A C45 H45B 107.8 . .
C45 C46 H46A 109.5 . .
C45 C46 H46B 109.5 . .
H46A C46 H46B 109.5 . .
C45 C46 H46C 109.5 . .
H46A C46 H46C 109.5 . .
H46B C46 H46C 109.5 . .
N1 C47 C48 115.1(3) . .
N1 C47 H47A 108.5 . .
C48 C47 H47A 108.5 . .
N1 C47 H47B 108.5 . .
C48 C47 H47B 108.5 . .
H47A C47 H47B 107.5 . .
C47 C48 C49 110.4(4) . .
C47 C48 H48A 109.6 . .
C49 C48 H48A 109.6 . .
C47 C48 H48B 109.6 . .
C49 C48 H48B 109.6 . .
H48A C48 H48B 108.1 . .
C50 C49 C48 113.4(4) . .
C50 C49 H49A 108.9 . .
C48 C49 H49A 108.9 . .
C50 C49 H49B 108.9 . .
C48 C49 H49B 108.9 . .
H49A C49 H49B 107.7 . .
C49 C50 H50A 109.5 . .
C49 C50 H50B 109.5 . .
H50A C50 H50B 109.5 . .
C49 C50 H50C 109.5 . .
H50A C50 H50C 109.5 . .
H50B C50 H50C 109.5 . .
C52 C51 N2 116.3(3) . .
C52 C51 H51A 108.2 . .
N2 C51 H51A 108.2 . .
C52 C51 H51B 108.2 . .
N2 C51 H51B 108.2 . .
H51A C51 H51B 107.4 . .
C51 C52 C53 111.3(3) . .
C51 C52 H52A 109.4 . .
C53 C52 H52A 109.4 . .
C51 C52 H52B 109.4 . .
C53 C52 H52B 109.4 . .
H52A C52 H52B 108.0 . .
C54 C53 C52 112.5(4) . .
C54 C53 H53A 109.1 . .
C52 C53 H53A 109.1 . .
C54 C53 H53B 109.1 . .
C52 C53 H53B 109.1 . .
H53A C53 H53B 107.8 . .
C53 C54 H54A 109.5 . .
C53 C54 H54B 109.5 . .
H54A C54 H54B 109.5 . .
C53 C54 H54C 109.5 . .
H54A C54 H54C 109.5 . .
H54B C54 H54C 109.5 . .
C56 C55 N2 115.4(3) . .
C56 C55 H55A 108.4 . .
N2 C55 H55A 108.4 . .
C56 C55 H55B 108.4 . .
N2 C55 H55B 108.4 . .
H55A C55 H55B 107.5 . .
C57 C56 C55 112.1(4) . .
C57 C56 H56A 109.2 . .
C55 C56 H56A 109.2 . .
C57 C56 H56B 109.2 . .
C55 C56 H56B 109.2 . .
H56A C56 H56B 107.9 . .
C56 C57 C58 113.9(4) . .
C56 C57 H57A 108.8 . .
C58 C57 H57A 108.8 . .
C56 C57 H57B 108.8 . .
C58 C57 H57B 108.8 . .
H57A C57 H57B 107.7 . .
C57 C58 H58A 109.5 . .
C57 C58 H58B 109.5 . .
H58A C58 H58B 109.5 . .
C57 C58 H58C 109.5 . .
H58A C58 H58C 109.5 . .
H58B C58 H58C 109.5 . .
C60 C59 N2 116.9(3) . .
C60 C59 H59A 108.1 . .
N2 C59 H59A 108.1 . .
C60 C59 H59B 108.1 . .
N2 C59 H59B 108.1 . .
H59A C59 H59B 107.3 . .
C59 C60 C61 110.3(3) . .
C59 C60 H60A 109.6 . .
C61 C60 H60A 109.6 . .
C59 C60 H60B 109.6 . .
C61 C60 H60B 109.6 . .
H60A C60 H60B 108.1 . .
C62 C61 C60 113.4(4) . .
C62 C61 H61A 108.9 . .
C60 C61 H61A 108.9 . .
C62 C61 H61B 108.9 . .
C60 C61 H61B 108.9 . .
H61A C61 H61B 107.7 . .
C61 C62 H62A 109.5 . .
C61 C62 H62B 109.5 . .
H62A C62 H62B 109.5 . .
C61 C62 H62C 109.5 . .
H62A C62 H62C 109.5 . .
H62B C62 H62C 109.5 . .
N2 C63 C64 115.8(3) . .
N2 C63 H63A 108.3 . .
C64 C63 H63A 108.3 . .
N2 C63 H63B 108.3 . .
C64 C63 H63B 108.3 . .
H63A C63 H63B 107.4 . .
C63 C64 C65 109.0(4) . .
C63 C64 H64A 109.9 . .
C65 C64 H64A 109.9 . .
C63 C64 H64B 109.9 . .
C65 C64 H64B 109.9 . .
H64A C64 H64B 108.3 . .
C66 C65 C64 116.6(5) . .
C66 C65 H65A 108.1 . .
C64 C65 H65A 108.1 . .
C66 C65 H65B 108.1 . .
C64 C65 H65B 108.1 . .
H65A C65 H65B 107.3 . .
C65 C66 H66A 109.5 . .
C65 C66 H66B 109.5 . .
H66A C66 H66B 109.5 . .
C65 C66 H66C 109.5 . .
H66A C66 H66C 109.5 . .
H66B C66 H66C 109.5 . .

loop_
_geom_bond_atom_site_label_1
_geom_bond_atom_site_label_2
_geom_bond_distance
_geom_bond_site_symmetry_2
Ru1 O2 1.992(3) .
Ru1 O4 2.007(3) .
Ru1 O3 2.027(3) .
Ru1 O1 2.037(3) .
Ru1 O5 2.045(3) .
Ru1 O6 2.056(3) .
Ru2 O10 1.993(3) .
Ru2 O12 2.009(3) .
Ru2 O11 2.025(3) .
Ru2 O14 2.029(3) .
Ru2 O13 2.040(3) .
Ru2 O9 2.046(3) .
O1 C1 1.326(4) .
O2 C2 1.330(4) .
O3 C9 1.266(5) .
O4 C11 1.296(5) .
O5 C14 1.280(5) .
O6 C16 1.278(5) .
O7 C7 1.388(4) .
O7 C6 1.398(4) .
O8 C7 1.211(4) .
O9 C18 1.323(4) .
O10 C19 1.339(4) .
O11 C28 1.277(5) .
O12 C26 1.287(5) .
O13 C31 1.275(5) .
O14 C33 1.283(5) .
O15 C24 1.382(4) .
O15 C23 1.402(4) .
O16 C24 1.213(5) .
N1 C47 1.505(5) .
N1 C43 1.524(5) .
N1 C39 1.520(5) .
N1 C35 1.533(5) .
N2 C51 1.518(5) .
N2 C63 1.523(5) .
N2 C55 1.525(5) .
N2 C59 1.527(5) .
C1 C6 1.396(5) .
C1 C2 1.441(5) .
C2 C3 1.394(5) .
C3 C4 1.388(5) .
C3 H3 0.9500 .
C4 C5 1.411(5) .
C4 C7 1.462(5) 2_566
C5 C6 1.388(5) .
C5 C5 1.433(7) 2_566
C7 C4 1.462(5) 2_566
C8 C9 1.498(6) .
C8 H8A 0.9800 .
C8 H8B 0.9800 .
C8 H8C 0.9800 .
C9 C10 1.399(6) .
C10 C11 1.386(6) .
C10 H10 0.9500 .
C11 C12 1.509(6) .
C12 H12A 0.9800 .
C12 H12B 0.9800 .
C12 H12C 0.9800 .
C13 C14 1.512(6) .
C13 H13A 0.9800 .
C13 H13B 0.9800 .
C13 H13C 0.9800 .
C14 C15 1.380(6) .
C15 C16 1.399(6) .
C15 H15 0.9500 .
C16 C17 1.513(5) .
C17 H17A 0.9800 .
C17 H17B 0.9800 .
C17 H17C 0.9800 .
C18 C23 1.391(5) .
C18 C19 1.437(5) .
C19 C20 1.392(5) .
C20 C21 1.387(5) .
C20 H20 0.9500 .
C21 C22 1.416(5) .
C21 C24 1.464(5) 2_757
C22 C23 1.387(5) .
C22 C22 1.414(7) 2_757
C24 C21 1.464(5) 2_757
C25 C26 1.515(6) .
C25 H25A 0.9800 .
C25 H25B 0.9800 .
C25 H25C 0.9800 .
C26 C27 1.378(6) .
C27 C28 1.407(6) .
C27 H27 0.9500 .
C28 C29 1.496(6) .
C29 H29A 0.9800 .
C29 H29B 0.9800 .
C29 H29C 0.9800 .
C30 C31 1.518(6) .
C30 H30A 0.9800 .
C30 H30B 0.9800 .
C30 H30C 0.9800 .
C31 C32 1.390(6) .
C32 C33 1.383(6) .
C32 H32 0.9500 .
C33 C34 1.505(5) .
C34 H34A 0.9800 .
C34 H34B 0.9800 .
C34 H34C 0.9800 .
C35 C36 1.506(6) .
C35 H35A 0.9900 .
C35 H35B 0.9900 .
C36 C37 1.524(6) .
C36 H36A 0.9900 .
C36 H36B 0.9900 .
C37 C38 1.492(6) .
C37 H37A 0.9900 .
C37 H37B 0.9900 .
C38 H38A 0.9800 .
C38 H38B 0.9800 .
C38 H38C 0.9800 .
C39 C40 1.516(5) .
C39 H39A 0.9900 .
C39 H39B 0.9900 .
C40 C41 1.512(6) .
C40 H40A 0.9900 .
C40 H40B 0.9900 .
C41 C42 1.509(7) .
C41 H41A 0.9900 .
C41 H41B 0.9900 .
C42 H42A 0.9800 .
C42 H42B 0.9800 .
C42 H42C 0.9800 .
C43 C44 1.513(5) .
C43 H43A 0.9900 .
C43 H43B 0.9900 .
C44 C45 1.533(5) .
C44 H44A 0.9900 .
C44 H44B 0.9900 .
C45 C46 1.501(6) .
C45 H45A 0.9900 .
C45 H45B 0.9900 .
C46 H46A 0.9800 .
C46 H46B 0.9800 .
C46 H46C 0.9800 .
C47 C48 1.510(5) .
C47 H47A 0.9900 .
C47 H47B 0.9900 .
C48 C49 1.513(6) .
C48 H48A 0.9900 .
C48 H48B 0.9900 .
C49 C50 1.497(6) .
C49 H49A 0.9900 .
C49 H49B 0.9900 .
C50 H50A 0.9800 .
C50 H50B 0.9800 .
C50 H50C 0.9800 .
C51 C52 1.509(5) .
C51 H51A 0.9900 .
C51 H51B 0.9900 .
C52 C53 1.523(6) .
C52 H52A 0.9900 .
C52 H52B 0.9900 .
C53 C54 1.514(6) .
C53 H53A 0.9900 .
C53 H53B 0.9900 .
C54 H54A 0.9800 .
C54 H54B 0.9800 .
C54 H54C 0.9800 .
C55 C56 1.515(6) .
C55 H55A 0.9900 .
C55 H55B 0.9900 .
C56 C57 1.505(6) .
C56 H56A 0.9900 .
C56 H56B 0.9900 .
C57 C58 1.507(7) .
C57 H57A 0.9900 .
C57 H57B 0.9900 .
C58 H58A 0.9800 .
C58 H58B 0.9800 .
C58 H58C 0.9800 .
C59 C60 1.516(6) .
C59 H59A 0.9900 .
C59 H59B 0.9900 .
C60 C61 1.530(6) .
C60 H60A 0.9900 .
C60 H60B 0.9900 .
C61 C62 1.499(6) .
C61 H61A 0.9900 .
C61 H61B 0.9900 .
C62 H62A 0.9800 .
C62 H62B 0.9800 .
C62 H62C 0.9800 .
C63 C64 1.525(6) .
C63 H63A 0.9900 .
C63 H63B 0.9900 .
C64 C65 1.543(7) .
C64 H64A 0.9900 .
C64 H64B 0.9900 .
C65 C66 1.463(8) .
C65 H65A 0.9900 .
C65 H65B 0.9900 .
C66 H66A 0.9800 .
C66 H66B 0.9800 .
C66 H66C 0.9800 .

loop_
_geom_torsion_atom_site_label_1
_geom_torsion_atom_site_label_2
_geom_torsion_atom_site_label_3
_geom_torsion_atom_site_label_4
_geom_torsion
_geom_torsion_site_symmetry_1
_geom_torsion_site_symmetry_4
O2 Ru1 O1 C1 7.7(2) . .
O4 Ru1 O1 C1 -79.5(2) . .
O3 Ru1 O1 C1 19.1(19) . .
O5 Ru1 O1 C1 98.3(2) . .
O6 Ru1 O1 C1 -171.1(2) . .
O4 Ru1 O2 C2 79.3(2) . .
O3 Ru1 O2 C2 171.8(2) . .
O1 Ru1 O2 C2 -8.8(2) . .
O5 Ru1 O2 C2 -99.8(2) . .
O6 Ru1 O2 C2 29(3) . .
O2 Ru1 O3 C9 -73.4(3) . .
O4 Ru1 O3 C9 13.7(3) . .
O1 Ru1 O3 C9 -84.8(18) . .
O5 Ru1 O3 C9 -164.1(3) . .
O6 Ru1 O3 C9 105.3(3) . .
O2 Ru1 O4 C11 74.7(3) . .
O3 Ru1 O4 C11 -18.8(3) . .
O1 Ru1 O4 C11 158.0(3) . .
O5 Ru1 O4 C11 97(2) . .
O6 Ru1 O4 C11 -106.9(3) . .
O2 Ru1 O5 C14 171.7(3) . .
O4 Ru1 O5 C14 149(2) . .
O3 Ru1 O5 C14 -94.7(3) . .
O1 Ru1 O5 C14 88.6(3) . .
O6 Ru1 O5 C14 -6.6(3) . .
O2 Ru1 O6 C16 -123(3) . .
O4 Ru1 O6 C16 -173.7(3) . .
O3 Ru1 O6 C16 93.6(3) . .
O1 Ru1 O6 C16 -85.8(3) . .
O5 Ru1 O6 C16 5.3(3) . .
O10 Ru2 O9 C18 -17.4(2) . .
O12 Ru2 O9 C18 71.4(2) . .
O11 Ru2 O9 C18 -30(2) . .
O14 Ru2 O9 C18 160.9(2) . .
O13 Ru2 O9 C18 -107.6(2) . .
O12 Ru2 O10 C19 -66.8(2) . .
O11 Ru2 O10 C19 -161.8(2) . .
O14 Ru2 O10 C19 -25(3) . .
O13 Ru2 O10 C19 110.8(2) . .
O9 Ru2 O10 C19 18.8(2) . .
O10 Ru2 O11 C28 84.6(3) . .
O12 Ru2 O11 C28 -4.0(3) . .
O14 Ru2 O11 C28 -93.7(3) . .
O13 Ru2 O11 C28 174.9(3) . .
O9 Ru2 O11 C28 97(2) . .
O10 Ru2 O12 C26 -85.9(3) . .
O11 Ru2 O12 C26 8.6(3) . .
O14 Ru2 O12 C26 95.7(3) . .
O13 Ru2 O12 C26 -147(2) . .
O9 Ru2 O12 C26 -168.7(3) . .
O10 Ru2 O13 C31 168.7(3) . .
O12 Ru2 O13 C31 -130(2) . .
O11 Ru2 O13 C31 74.1(3) . .
O14 Ru2 O13 C31 -13.0(3) . .
O9 Ru2 O13 C31 -108.6(3) . .
O10 Ru2 O14 C33 151(2) . .
O12 Ru2 O14 C33 -166.6(3) . .
O11 Ru2 O14 C33 -71.5(3) . .
O13 Ru2 O14 C33 15.7(3) . .
O9 Ru2 O14 C33 108.0(3) . .
Ru1 O1 C1 C6 176.3(3) . .
Ru1 O1 C1 C2 -5.5(4) . .
Ru1 O2 C2 C3 -174.4(3) . .
Ru1 O2 C2 C1 8.4(4) . .
O1 C1 C2 O2 -1.9(5) . .
C6 C1 C2 O2 176.4(3) . .
O1 C1 C2 C3 -179.2(3) . .
C6 C1 C2 C3 -0.9(5) . .
O2 C2 C3 C4 -176.0(3) . .
C1 C2 C3 C4 1.1(5) . .
C2 C3 C4 C5 -0.4(5) . .
C2 C3 C4 C7 179.6(3) . 2_566
C3 C4 C5 C6 -0.5(5) . .
C7 C4 C5 C6 179.5(3) 2_566 .
C3 C4 C5 C5 179.2(4) . 2_566
C7 C4 C5 C5 -0.8(6) 2_566 2_566
C4 C5 C6 C1 0.7(5) . .
C5 C5 C6 C1 -179.0(4) 2_566 .
C4 C5 C6 O7 179.9(3) . .
C5 C5 C6 O7 0.2(6) 2_566 .
O1 C1 C6 C5 178.2(3) . .
C2 C1 C6 C5 -0.1(5) . .
O1 C1 C6 O7 -1.1(5) . .
C2 C1 C6 O7 -179.3(3) . .
C7 O7 C6 C5 -0.8(5) . .
C7 O7 C6 C1 178.5(3) . .
C6 O7 C7 O8 180.0(3) . .
C6 O7 C7 C4 1.3(5) . 2_566
Ru1 O3 C9 C10 -3.7(6) . .
Ru1 O3 C9 C8 177.8(3) . .
O3 C9 C10 C11 -7.6(7) . .
C8 C9 C10 C11 170.8(4) . .
Ru1 O4 C11 C10 14.9(5) . .
Ru1 O4 C11 C12 -166.0(3) . .
C9 C10 C11 O4 1.2(7) . .
C9 C10 C11 C12 -177.9(4) . .
Ru1 O5 C14 C15 4.4(6) . .
Ru1 O5 C14 C13 -176.1(3) . .
O5 C14 C15 C16 1.9(7) . .
C13 C14 C15 C16 -177.5(4) . .
Ru1 O6 C16 C15 -1.6(6) . .
Ru1 O6 C16 C17 179.6(3) . .
C14 C15 C16 O6 -3.5(7) . .
C14 C15 C16 C17 175.3(4) . .
Ru2 O9 C18 C23 -169.2(3) . .
Ru2 O9 C18 C19 13.5(4) . .
Ru2 O10 C19 C20 165.0(3) . .
Ru2 O10 C19 C18 -16.9(4) . .
O9 C18 C19 O10 2.0(5) . .
C23 C18 C19 O10 -175.4(3) . .
O9 C18 C19 C20 -179.8(3) . .
C23 C18 C19 C20 2.7(5) . .
O10 C19 C20 C21 177.7(3) . .
C18 C19 C20 C21 -0.3(5) . .
C19 C20 C21 C22 -1.4(5) . .
C19 C20 C21 C24 178.6(3) . 2_757
C20 C21 C22 C23 0.7(5) . .
C24 C21 C22 C23 -179.3(3) 2_757 .
C20 C21 C22 C22 -179.8(4) . 2_757
C24 C21 C22 C22 0.2(6) 2_757 2_757
C22 C22 C23 C18 -177.7(4) 2_757 .
C21 C22 C23 C18 1.8(5) . .
C22 C22 C23 O15 0.8(6) 2_757 .
C21 C22 C23 O15 -179.7(3) . .
O9 C18 C23 C22 179.3(3) . .
C19 C18 C23 C22 -3.5(5) . .
O9 C18 C23 O15 0.7(5) . .
C19 C18 C23 O15 178.0(3) . .
C24 O15 C23 C22 -0.3(5) . .
C24 O15 C23 C18 178.2(3) . .
C23 O15 C24 O16 -179.8(3) . .
C23 O15 C24 C21 -0.4(5) . 2_757
Ru2 O12 C26 C27 -7.3(5) . .
Ru2 O12 C26 C25 175.5(3) . .
O12 C26 C27 C28 -1.3(7) . .
C25 C26 C27 C28 175.9(4) . .
Ru2 O11 C28 C27 -2.2(5) . .
Ru2 O11 C28 C29 177.2(3) . .
C26 C27 C28 O11 6.9(7) . .
C26 C27 C28 C29 -172.5(4) . .
Ru2 O13 C31 C32 5.3(6) . .
Ru2 O13 C31 C30 -176.8(3) . .
O13 C31 C32 C33 5.8(7) . .
C30 C31 C32 C33 -171.9(4) . .
Ru2 O14 C33 C32 -11.1(6) . .
Ru2 O14 C33 C34 170.9(3) . .
C31 C32 C33 O14 -2.6(7) . .
C31 C32 C33 C34 175.4(4) . .
C47 N1 C35 C36 -49.1(4) . .
C43 N1 C35 C36 69.8(4) . .
C39 N1 C35 C36 -168.8(3) . .
N1 C35 C36 C37 -169.4(3) . .
C35 C36 C37 C38 -175.5(4) . .
C47 N1 C39 C40 170.8(3) . .
C43 N1 C39 C40 50.5(4) . .
C35 N1 C39 C40 -68.6(4) . .
N1 C39 C40 C41 176.0(4) . .
C39 C40 C41 C42 61.5(5) . .
C47 N1 C43 C44 -66.1(4) . .
C39 N1 C43 C44 54.4(4) . .
C35 N1 C43 C44 173.8(3) . .
N1 C43 C44 C45 -171.2(3) . .
C43 C44 C45 C46 177.4(4) . .
C43 N1 C47 C48 178.2(3) . .
C39 N1 C47 C48 56.1(4) . .
C35 N1 C47 C48 -63.2(4) . .
N1 C47 C48 C49 171.9(4) . .
C47 C48 C49 C50 174.1(4) . .
C63 N2 C51 C52 54.2(4) . .
C55 N2 C51 C52 -65.9(4) . .
C59 N2 C51 C52 173.1(3) . .
N2 C51 C52 C53 -177.1(3) . .
C51 C52 C53 C54 -171.6(3) . .
C51 N2 C55 C56 177.1(4) . .
C63 N2 C55 C56 55.0(4) . .
C59 N2 C55 C56 -63.9(5) . .
N2 C55 C56 C57 175.4(4) . .
C55 C56 C57 C58 176.7(4) . .
C51 N2 C59 C60 64.8(4) . .
C63 N2 C59 C60 -173.9(4) . .
C55 N2 C59 C60 -54.7(5) . .
N2 C59 C60 C61 -169.3(4) . .
C59 C60 C61 C62 -176.4(4) . .
C51 N2 C63 C64 51.4(4) . .
C55 N2 C63 C64 171.5(3) . .
C59 N2 C63 C64 -67.5(4) . .
N2 C63 C64 C65 175.1(4) . .
C63 C64 C65 C66 58.2(7) . .
